data_7209081
loop_
_publ_author_name
'Bai, Shi-Qiang'
'Fang, Chen-Jie'
'He, Zheng'
'Gao, En-Qing'
'Yan, Chun-Hua'
'Hor, T. S. Andy'

_publ_section_title
;
 Azide-bridged Cd(ii) 1D coordination polymer with Cd13 nano-crown-like
 cluster
;
_journal_issue 4
_journal_name_full CrystEngComm
_journal_page_first 650
_journal_paper_doi 10.1039/c2ce26525g
_journal_volume 15
_journal_year 2013
_chemical_formula_sum 'C42.5 H44 Cd7.5 N51 O6.5'
_chemical_formula_weight 2216.29
_chemical_name_systematic
;
?
;
_space_group_IT_number 14
_symmetry_cell_setting monoclinic
_symmetry_space_group_name_Hall '-P 2yn'
_symmetry_space_group_name_H-M 'P 1 21/n 1'
_atom_sites_solution_hydrogens geom
_atom_sites_solution_primary direct
_atom_sites_solution_secondary difmap
_audit_creation_method SHELXL-97
_cell_angle_alpha 90.00
_cell_angle_beta 91.2664(6)
_cell_angle_gamma 90.00
_cell_formula_units_Z 4
_cell_length_a 15.4565(2)
_cell_length_b 28.6559(3)
_cell_length_c 16.8825(2)
_cell_measurement_reflns_used 80904
_cell_measurement_temperature 293(2)
_cell_measurement_theta_max 27.485
_cell_measurement_theta_min 3.395
_cell_volume 7475.77(15)
_computing_cell_refinement 'HKL Scalepack (Otwinowski & Minor, 1997)'
_computing_data_collection 'KappaCCD (Nonius B. V., 1998)'
_computing_data_reduction 'HKL Denzo (Otwinowski & Minor, 1997) & maXus (Mackay et al., 1998)'
_computing_molecular_graphics 'Bruker SHELXTL V5.1 (Sheldrick, 1998)'
_computing_publication_material 'SHELXL-97 (Sheldrick, 1997)'
_computing_structure_refinement 'SHELXL-97 (Sheldrick, 1997)'
_computing_structure_solution 'SHELXS-97 (Sheldrick, 1990)'
_diffrn_ambient_temperature 293(2)
_diffrn_detector_area_resol_mean 0.76
_diffrn_measured_fraction_theta_full 0.993
_diffrn_measured_fraction_theta_max 0.993
_diffrn_measurement_device_type 'NONIUS KappaCCD Diffractometer'
_diffrn_measurement_method CCD
_diffrn_radiation_monochromator graphite
_diffrn_radiation_source 'fine-focus sealed tube'
_diffrn_radiation_type MoK\a
_diffrn_radiation_wavelength 0.71073
_diffrn_reflns_av_R_equivalents 0.0861
_diffrn_reflns_av_sigmaI/netI 0.1034
_diffrn_reflns_limit_h_max 20
_diffrn_reflns_limit_h_min -20
_diffrn_reflns_limit_k_max 37
_diffrn_reflns_limit_k_min -32
_diffrn_reflns_limit_l_max 21
_diffrn_reflns_limit_l_min -21
_diffrn_reflns_number 77942
_diffrn_reflns_theta_full 27.49
_diffrn_reflns_theta_max 27.49
_diffrn_reflns_theta_min 3.46
_diffrn_standards_decay_% 0
_exptl_absorpt_coefficient_mu 2.171
_exptl_absorpt_correction_T_max 0.859
_exptl_absorpt_correction_T_min 0.782
_exptl_absorpt_correction_type empirical
_exptl_absorpt_process_details '(Blessing, 1995, 1997)'
_exptl_crystal_colour 'weak yellow'
_exptl_crystal_density_diffrn 1.969
_exptl_crystal_density_method 'not measured'
_exptl_crystal_description block
_exptl_crystal_F_000 4272
_exptl_crystal_size_max 0.3
_exptl_crystal_size_mid 0.1
_exptl_crystal_size_min 0.07
_refine_diff_density_max 1.060
_refine_diff_density_min -0.558
_refine_diff_density_rms 0.117
_refine_ls_extinction_coef 0.00004(2)
_refine_ls_extinction_expression Fc^*^=kFc[1+0.001xFc^2^\l^3^/sin(2\q)]^-1/4^
_refine_ls_extinction_method SHELXL
_refine_ls_goodness_of_fit_ref 0.890
_refine_ls_hydrogen_treatment constr
_refine_ls_matrix_type full
_refine_ls_number_parameters 966
_refine_ls_number_reflns 17034
_refine_ls_number_restraints 3
_refine_ls_restrained_S_all 0.921
_refine_ls_R_factor_all 0.0994
_refine_ls_R_factor_gt 0.0370
_refine_ls_shift/su_max 0.002
_refine_ls_shift/su_mean 0.000
_refine_ls_structure_factor_coef Fsqd
_refine_ls_weighting_details 'calc w=1/[\s^2^(Fo^2^)+(0.0309P)^2^+0.0000P] where P=(Fo^2^+2Fc^2^)/3'
_refine_ls_weighting_scheme calc
_refine_ls_wR_factor_gt 0.0677
_refine_ls_wR_factor_ref 0.0773
_reflns_number_gt 9361
_reflns_number_total 17034
_reflns_threshold_expression >2sigma(I)
_cod_data_source_file c2ce26525g.txt
_cod_data_source_block 1
_cod_original_sg_symbol_H-M P2(1)/n
_cod_original_formula_sum 'C42.50 H44 Cd7.50 N51 O6.50'
_cod_database_code 7209081

loop_
_symmetry_equiv_pos_as_xyz
'x, y, z'
'-x+1/2, y+1/2, -z+1/2'
'-x, -y, -z'
'x-1/2, -y-1/2, z-1/2'

loop_
_atom_site_label
_atom_site_type_symbol
_atom_site_fract_x
_atom_site_fract_y
_atom_site_fract_z
_atom_site_U_iso_or_equiv
_atom_site_adp_type
_atom_site_occupancy
_atom_site_symmetry_multiplicity
_atom_site_calc_flag
_atom_site_refinement_flags
Cd1 Cd 0.49699(2) 0.178996(13) 0.263803(19) 0.04127(11) Uani 1 1 d .
Cd2 Cd 0.50456(2) 0.123725(12) 0.483798(18) 0.03443(10) Uani 1 1 d .
Cd3 Cd 0.48341(2) 0.204511(13) 0.66927(2) 0.04123(11) Uani 1 1 d .
Cd4 Cd 0.38095(2) 0.072821(12) 0.646721(19) 0.03582(10) Uani 1 1 d .
Cd5 Cd 0.5000 0.0000 0.5000 0.03268(13) Uani 1 2 d S
Cd6 Cd 0.39542(2) -0.052202(12) 0.672156(19) 0.03650(10) Uani 1 1 d .
Cd7 Cd 0.15754(2) 0.010775(13) 0.73448(2) 0.03996(10) Uani 1 1 d .
Cd8 Cd 0.09515(3) 0.000407(15) 0.93911(2) 0.05233(12) Uani 1 1 d .
O1 O 0.4679(3) 0.26390(15) 0.2670(2) 0.0669(11) Uani 1 1 d .
O2 O 0.5020(2) 0.18783(13) 0.1201(2) 0.0602(11) Uani 1 1 d .
O3 O 0.5078(2) 0.28508(12) 0.6292(2) 0.0582(10) Uani 1 1 d .
O4 O 0.4713(3) 0.25287(15) 0.7920(2) 0.0732(12) Uani 1 1 d .
O5 O 0.0219(2) 0.05427(13) 0.7156(2) 0.0629(11) Uani 1 1 d .
N1 N 0.6197(3) 0.22117(16) 0.2888(2) 0.0459(11) Uani 1 1 d .
N2 N 0.3611(3) 0.17166(15) 0.2064(2) 0.0472(11) Uani 1 1 d .
N3 N 0.4522(3) 0.17723(15) 0.3897(2) 0.0444(11) Uani 1 1 d .
N4 N 0.4332(3) 0.21427(19) 0.4187(2) 0.0593(13) Uani 1 1 d .
N5 N 0.4161(5) 0.2498(2) 0.4466(3) 0.113(3) Uani 1 1 d .
N6 N 0.6327(3) 0.11212(14) 0.4166(2) 0.0451(11) Uani 1 1 d .
N7 N 0.7008(3) 0.12436(16) 0.4436(3) 0.0561(12) Uani 1 1 d .
N8 N 0.7654(4) 0.1368(2) 0.4683(4) 0.105(2) Uani 1 1 d .
N9 N 0.5593(3) 0.18256(15) 0.5626(2) 0.0454(11) Uani 1 1 d .
N10 N 0.6042(3) 0.21106(18) 0.5319(3) 0.0613(13) Uani 1 1 d .
N11 N 0.6489(4) 0.2373(2) 0.5027(4) 0.113(2) Uani 1 1 d .
N12 N 0.3552(3) 0.23897(15) 0.6313(2) 0.0398(10) Uani 1 1 d .
N13 N 0.6098(3) 0.20568(16) 0.7489(2) 0.0528(12) Uani 1 1 d .
N14 N 0.4694(2) 0.05704(13) 0.4029(2) 0.0353(10) Uani 1 1 d .
N15 N 0.3988(3) 0.05963(15) 0.3707(2) 0.0472(11) Uani 1 1 d .
N16 N 0.3322(4) 0.0626(2) 0.3408(3) 0.099(2) Uani 1 1 d .
N17 N 0.3684(3) 0.12365(14) 0.5408(2) 0.0436(11) Uani 1 1 d .
N18 N 0.3065(3) 0.13704(16) 0.5022(2) 0.0472(11) Uani 1 1 d .
N19 N 0.2489(3) 0.1511(2) 0.4665(3) 0.0780(17) Uani 1 1 d .
N20 N 0.5275(2) 0.06535(13) 0.5818(2) 0.0349(10) Uani 1 1 d .
N21 N 0.5889(3) 0.06643(15) 0.6275(2) 0.0471(11) Uani 1 1 d .
N22 N 0.6443(4) 0.0681(2) 0.6725(3) 0.0917(19) Uani 1 1 d .
N23 N 0.4345(3) 0.13611(14) 0.7189(2) 0.0458(11) Uani 1 1 d .
N24 N 0.4709(3) 0.12735(17) 0.7809(3) 0.0621(13) Uani 1 1 d .
N25 N 0.5062(4) 0.1190(2) 0.8401(3) 0.107(2) Uani 1 1 d .
N26 N 0.3687(2) 0.00338(13) 0.5650(2) 0.0340(9) Uani 1 1 d .
N27 N 0.3022(3) -0.00469(16) 0.5274(3) 0.0518(12) Uani 1 1 d .
N28 N 0.2418(4) -0.0150(3) 0.4940(4) 0.119(3) Uani 1 1 d .
N29 N 0.2333(3) 0.06774(16) 0.6699(2) 0.0481(11) Uani 1 1 d .
N30 N 0.1872(3) 0.10062(19) 0.6534(3) 0.0560(13) Uani 1 1 d .
N31 N 0.1423(4) 0.1318(2) 0.6378(4) 0.099(2) Uani 1 1 d .
N32 N 0.4250(3) 0.01659(14) 0.7354(2) 0.0439(11) Uani 1 1 d .
N33 N 0.4095(3) 0.01838(15) 0.8057(3) 0.0557(12) Uani 1 1 d .
N34 N 0.3956(4) 0.0194(2) 0.8715(3) 0.097(2) Uani 1 1 d .
N35 N 0.1711(3) 0.04704(17) 0.8533(2) 0.0552(12) Uani 1 1 d .
N36 N 0.2177(3) 0.07822(19) 0.8739(3) 0.0593(13) Uani 1 1 d .
N37 N 0.2615(4) 0.1087(2) 0.8929(4) 0.109(2) Uani 1 1 d .
N38 N 0.4562(3) -0.10543(14) 0.7603(2) 0.0435(11) Uani 1 1 d .
N39 N 0.4985(3) -0.08849(16) 0.8152(3) 0.0533(12) Uani 1 1 d .
N40 N 0.5384(3) -0.0734(2) 0.8682(3) 0.0833(17) Uani 1 1 d .
N41 N 0.2536(3) -0.04961(15) 0.7189(2) 0.0454(11) Uani 1 1 d .
N42 N 0.2212(3) -0.08565(19) 0.7399(3) 0.0560(13) Uani 1 1 d .
N43 N 0.1882(4) -0.11948(19) 0.7600(3) 0.0907(19) Uani 1 1 d .
N44 N 0.0658(3) -0.02154(15) 0.6340(2) 0.0461(11) Uani 1 1 d .
N45 N 0.0691(3) -0.03432(16) 0.8213(2) 0.0502(12) Uani 1 1 d .
N46 N 0.0146(3) -0.0610(2) 0.7994(3) 0.0582(13) Uani 1 1 d .
N47 N -0.0348(4) -0.0877(2) 0.7762(3) 0.109(2) Uani 1 1 d .
N48 N -0.0213(3) 0.04638(17) 0.9682(3) 0.0565(13) Uani 1 1 d .
N49 N -0.0681(4) 0.06677(19) 0.9233(3) 0.0638(14) Uani 1 1 d .
N50 N -0.1146(4) 0.0872(2) 0.8819(4) 0.102(2) Uani 1 1 d .
C1 C 0.6950(4) 0.2011(2) 0.2973(3) 0.0576(15) Uani 1 1 d .
H1 H 0.6986 0.1690 0.2890 0.069 Uiso 1 1 calc R
C2 C 0.7698(4) 0.2250(3) 0.3179(3) 0.0732(19) Uani 1 1 d .
H2 H 0.8226 0.2097 0.3236 0.088 Uiso 1 1 calc R
C3 C 0.7633(5) 0.2718(3) 0.3294(3) 0.082(2) Uani 1 1 d .
H3 H 0.8125 0.2891 0.3427 0.098 Uiso 1 1 calc R
C4 C 0.6853(5) 0.2938(2) 0.3218(3) 0.0718(19) Uani 1 1 d .
H4 H 0.6806 0.3257 0.3304 0.086 Uiso 1 1 calc R
C5 C 0.6133(4) 0.2675(2) 0.3012(3) 0.0499(14) Uani 1 1 d .
C6 C 0.5273(5) 0.2886(2) 0.2901(4) 0.0658(18) Uani 1 1 d .
C7 C 0.5131(5) 0.3386(2) 0.3071(5) 0.119(3) Uani 1 1 d .
H7A H 0.4537 0.3464 0.2955 0.178 Uiso 1 1 calc R
H7B H 0.5501 0.3572 0.2749 0.178 Uiso 1 1 calc R
H7C H 0.5260 0.3446 0.3621 0.178 Uiso 1 1 calc R
C8 C 0.2908(4) 0.1659(2) 0.2479(4) 0.0632(16) Uani 1 1 d .
H8 H 0.2958 0.1638 0.3028 0.076 Uiso 1 1 calc R
C9 C 0.2091(4) 0.1629(2) 0.2117(5) 0.092(2) Uani 1 1 d .
H9 H 0.1602 0.1588 0.2421 0.110 Uiso 1 1 calc R
C10 C 0.2015(5) 0.1659(3) 0.1321(5) 0.113(3) Uani 1 1 d .
H10 H 0.1472 0.1657 0.1072 0.135 Uiso 1 1 calc R
C11 C 0.2742(4) 0.1692(3) 0.0891(4) 0.092(2) Uani 1 1 d .
H11 H 0.2702 0.1689 0.0341 0.110 Uiso 1 1 calc R
C12 C 0.3530(3) 0.17278(19) 0.1262(3) 0.0543(15) Uani 1 1 d .
C13 C 0.4361(4) 0.1790(2) 0.0837(3) 0.0614(16) Uani 1 1 d .
C14 C 0.4360(5) 0.1724(3) -0.0049(3) 0.116(3) Uani 1 1 d .
H14A H 0.4030 0.1969 -0.0299 0.174 Uiso 1 1 calc R
H14B H 0.4105 0.1428 -0.0181 0.174 Uiso 1 1 calc R
H14C H 0.4943 0.1733 -0.0231 0.174 Uiso 1 1 calc R
C15 C 0.2791(3) 0.21710(19) 0.6326(3) 0.0451(13) Uani 1 1 d .
H15 H 0.2778 0.1862 0.6494 0.054 Uiso 1 1 calc R
C16 C 0.2035(4) 0.2378(2) 0.6104(3) 0.0553(15) Uani 1 1 d .
H16 H 0.1517 0.2214 0.6118 0.066 Uiso 1 1 calc R
C17 C 0.2046(4) 0.2826(2) 0.5862(3) 0.0624(17) Uani 1 1 d .
H17 H 0.1531 0.2973 0.5713 0.075 Uiso 1 1 calc R
C18 C 0.2815(4) 0.3065(2) 0.5835(3) 0.0546(15) Uani 1 1 d .
H18 H 0.2831 0.3375 0.5669 0.065 Uiso 1 1 calc R
C19 C 0.3562(3) 0.28324(19) 0.6063(3) 0.0442(13) Uani 1 1 d .
C20 C 0.4462(4) 0.30520(19) 0.6028(3) 0.0506(14) Uani 1 1 d .
C21 C 0.4522(4) 0.3522(2) 0.5645(4) 0.0753(18) Uani 1 1 d .
H21A H 0.4171 0.3741 0.5925 0.113 Uiso 1 1 calc R
H21B H 0.4321 0.3502 0.5104 0.113 Uiso 1 1 calc R
H21C H 0.5113 0.3625 0.5661 0.113 Uiso 1 1 calc R
C22 C 0.6738(4) 0.1766(2) 0.7345(4) 0.081(2) Uani 1 1 d .
H22 H 0.6711 0.1579 0.6894 0.097 Uiso 1 1 calc R
C23 C 0.7464(4) 0.1734(3) 0.7867(5) 0.120(3) Uani 1 1 d .
H23 H 0.7896 0.1517 0.7771 0.144 Uiso 1 1 calc R
C24 C 0.7534(5) 0.2016(3) 0.8497(5) 0.113(3) Uani 1 1 d .
H24 H 0.8022 0.2008 0.8829 0.135 Uiso 1 1 calc R
C25 C 0.6881(4) 0.2311(3) 0.8636(3) 0.078(2) Uani 1 1 d .
H25 H 0.6913 0.2507 0.9074 0.093 Uiso 1 1 calc R
C26 C 0.6158(4) 0.2326(2) 0.8135(3) 0.0539(15) Uani 1 1 d .
C27 C 0.5371(4) 0.2612(2) 0.8275(3) 0.0645(18) Uani 1 1 d .
C28 C 0.5410(5) 0.3002(3) 0.8858(5) 0.143(4) Uani 1 1 d .
H28A H 0.5032 0.3249 0.8682 0.215 Uiso 1 1 calc R
H28B H 0.5992 0.3117 0.8902 0.215 Uiso 1 1 calc R
H28C H 0.5230 0.2892 0.9365 0.215 Uiso 1 1 calc R
C29 C 0.0865(4) -0.0580(2) 0.5921(3) 0.0597(16) Uani 1 1 d .
H29 H 0.1440 -0.0676 0.5922 0.072 Uiso 1 1 calc R
C30 C 0.0256(5) -0.0829(2) 0.5474(4) 0.083(2) Uani 1 1 d .
H30 H 0.0423 -0.1088 0.5184 0.100 Uiso 1 1 calc R
C31 C -0.0579(6) -0.0691(3) 0.5463(4) 0.103(3) Uani 1 1 d .
H31 H -0.0996 -0.0853 0.5168 0.124 Uiso 1 1 calc R
C32 C -0.0792(4) -0.0311(3) 0.5893(4) 0.084(2) Uani 1 1 d .
H32 H -0.1363 -0.0209 0.5898 0.101 Uiso 1 1 calc R
C33 C -0.0166(4) -0.0077(2) 0.6320(3) 0.0531(15) Uani 1 1 d .
C34 C -0.0355(4) 0.0349(2) 0.6781(3) 0.0601(16) Uani 1 1 d .
C35 C -0.1276(4) 0.0539(3) 0.6778(4) 0.107(3) Uani 1 1 d .
H35A H -0.1325 0.0771 0.7185 0.160 Uiso 1 1 calc R
H35B H -0.1674 0.0289 0.6875 0.160 Uiso 1 1 calc R
H35C H -0.1410 0.0677 0.6272 0.160 Uiso 1 1 calc R
O6 O 0.2111(6) -0.0622(3) 0.9332(4) 0.058(2) Uiso 0.50 1 d PD
O6' O 0.1510(6) 0.0421(3) 1.0644(6) 0.087(3) Uiso 0.50 1 d PD
N51 N 0.1951(6) 0.0085(3) 1.0412(5) 0.046(2) Uiso 0.50 1 d P
N51' N 0.2235(7) -0.0318(4) 0.9774(6) 0.069(3) Uiso 0.50 1 d P
C36 C 0.1893(8) 0.0346(4) 1.0979(6) 0.041(3) Uiso 0.50 1 d P
C36' C 0.2579(9) -0.0607(4) 0.9394(7) 0.052(3) Uiso 0.50 1 d P
C37 C 0.2426(11) 0.0434(6) 1.1641(10) 0.068(6) Uiso 0.50 1 d P
C37' C 0.3466(10) -0.0818(6) 0.9520(9) 0.066(5) Uiso 0.50 1 d P
C38 C 0.3066(9) 0.0118(5) 1.1734(7) 0.071(4) Uiso 0.50 1 d P
C38' C 0.3890(10) -0.0638(6) 1.0200(9) 0.096(5) Uiso 0.50 1 d P
C39 C 0.3258(8) -0.0202(5) 1.1128(8) 0.064(4) Uiso 0.50 1 d P
C39' C 0.3506(10) -0.0304(5) 1.0750(9) 0.085(4) Uiso 0.50 1 d P
C40 C 0.2750(11) -0.0207(5) 1.0491(9) 0.038(5) Uiso 0.50 1 d P
C40' C 0.2545(13) -0.0157(7) 1.0433(11) 0.058(7) Uiso 0.50 1 d P
C41 C 0.2802(7) -0.0552(4) 0.9874(6) 0.050(3) Uiso 0.50 1 d PD
C41' C 0.2313(12) 0.0167(7) 1.0903(13) 0.127(7) Uiso 0.50 1 d PD
C42 C 0.3577(12) -0.0849(7) 0.9810(11) 0.082(6) Uiso 0.50 1 d P
C42' C 0.2394(13) 0.0296(7) 1.1782(11) 0.080(7) Uiso 0.50 1 d P
O7 O 0.8756(5) 0.2175(3) 0.5228(4) 0.076(2) Uiso 0.50 1 d PD
C43 C 0.8975(8) 0.1938(4) 0.5935(6) 0.070(3) Uiso 0.50 1 d PD

loop_
_atom_site_aniso_label
_atom_site_aniso_U_11
_atom_site_aniso_U_22
_atom_site_aniso_U_33
_atom_site_aniso_U_23
_atom_site_aniso_U_13
_atom_site_aniso_U_12
Cd1 0.0410(2) 0.0453(3) 0.0376(2) 0.00107(18) 0.00120(16) -0.00141(19)
Cd2 0.0370(2) 0.0332(2) 0.03316(19) -0.00084(16) 0.00360(15) 0.00055(17)
Cd3 0.0391(2) 0.0406(2) 0.0440(2) -0.00329(18) 0.00064(16) 0.00200(18)
Cd4 0.0381(2) 0.0345(2) 0.0350(2) 0.00008(16) 0.00480(15) -0.00056(17)
Cd5 0.0340(3) 0.0333(3) 0.0309(3) -0.0004(2) 0.0041(2) 0.0012(2)
Cd6 0.0391(2) 0.0360(2) 0.0346(2) -0.00074(16) 0.00460(15) 0.00349(17)
Cd7 0.0364(2) 0.0385(2) 0.0454(2) 0.00084(18) 0.01040(16) -0.00117(18)
Cd8 0.0449(2) 0.0726(3) 0.0397(2) 0.0042(2) 0.00675(17) -0.0054(2)
O1 0.059(3) 0.065(3) 0.076(3) 0.013(2) 0.008(2) 0.011(2)
O2 0.050(3) 0.081(3) 0.049(2) 0.010(2) -0.0007(19) -0.008(2)
O3 0.043(2) 0.043(2) 0.088(3) 0.008(2) -0.009(2) 0.0037(19)
O4 0.056(3) 0.091(3) 0.073(3) -0.032(2) 0.001(2) 0.004(2)
O5 0.050(3) 0.058(3) 0.081(3) -0.011(2) 0.000(2) 0.006(2)
N1 0.045(3) 0.045(3) 0.049(3) 0.001(2) 0.010(2) 0.000(2)
N2 0.037(3) 0.051(3) 0.054(3) -0.001(2) 0.002(2) -0.002(2)
N3 0.058(3) 0.041(3) 0.034(2) 0.001(2) 0.0051(19) 0.011(2)
N4 0.083(4) 0.063(4) 0.032(3) 0.009(3) 0.002(2) 0.024(3)
N5 0.207(7) 0.083(5) 0.049(3) -0.009(3) -0.002(4) 0.078(5)
N6 0.036(3) 0.045(3) 0.055(3) -0.015(2) 0.007(2) -0.007(2)
N7 0.048(3) 0.047(3) 0.073(3) -0.016(2) 0.002(3) 0.003(3)
N8 0.053(4) 0.099(5) 0.161(6) -0.051(4) -0.024(4) 0.000(4)
N9 0.044(3) 0.048(3) 0.044(3) -0.006(2) 0.008(2) -0.014(2)
N10 0.064(4) 0.058(4) 0.062(3) -0.020(3) 0.016(3) -0.020(3)
N11 0.134(6) 0.091(5) 0.116(5) -0.029(4) 0.065(4) -0.056(4)
N12 0.043(3) 0.035(3) 0.041(2) -0.002(2) 0.0013(19) 0.002(2)
N13 0.042(3) 0.057(3) 0.059(3) -0.009(2) -0.005(2) 0.001(2)
N14 0.033(2) 0.040(3) 0.033(2) -0.0016(18) -0.0028(18) 0.004(2)
N15 0.049(3) 0.046(3) 0.046(3) -0.004(2) -0.009(2) 0.002(2)
N16 0.080(4) 0.111(5) 0.103(4) -0.021(4) -0.044(4) 0.014(4)
N17 0.038(3) 0.050(3) 0.044(2) 0.011(2) 0.007(2) 0.007(2)
N18 0.043(3) 0.056(3) 0.043(3) 0.003(2) 0.009(2) 0.005(3)
N19 0.055(3) 0.113(5) 0.065(3) 0.007(3) -0.010(3) 0.025(3)
N20 0.034(2) 0.038(3) 0.032(2) -0.0023(18) -0.0035(18) 0.002(2)
N21 0.045(3) 0.049(3) 0.047(3) -0.008(2) -0.004(2) 0.003(2)
N22 0.074(4) 0.103(5) 0.097(4) -0.021(3) -0.041(3) 0.011(3)
N23 0.058(3) 0.040(3) 0.040(2) 0.000(2) -0.004(2) -0.008(2)
N24 0.083(4) 0.064(4) 0.040(3) -0.005(3) 0.001(3) -0.025(3)
N25 0.149(6) 0.122(6) 0.049(3) 0.014(3) -0.024(4) -0.036(4)
N26 0.030(2) 0.038(3) 0.034(2) -0.0006(18) 0.0036(18) 0.0018(19)
N27 0.044(3) 0.062(3) 0.049(3) 0.006(2) -0.002(2) -0.004(3)
N28 0.072(4) 0.179(7) 0.105(5) 0.030(4) -0.043(4) -0.027(4)
N29 0.037(3) 0.043(3) 0.065(3) 0.011(2) 0.013(2) -0.001(2)
N30 0.045(3) 0.050(4) 0.074(3) 0.008(3) 0.023(3) -0.013(3)
N31 0.072(4) 0.060(4) 0.166(6) 0.043(4) 0.029(4) 0.013(3)
N32 0.064(3) 0.035(3) 0.033(2) 0.000(2) 0.003(2) -0.004(2)
N33 0.076(4) 0.041(3) 0.049(3) 0.000(3) 0.002(3) 0.008(2)
N34 0.165(6) 0.084(5) 0.043(3) 0.002(3) 0.017(3) 0.024(4)
N35 0.056(3) 0.062(4) 0.048(3) -0.004(2) 0.005(2) -0.017(3)
N36 0.064(4) 0.047(4) 0.067(3) 0.007(3) -0.010(3) -0.001(3)
N37 0.126(6) 0.056(4) 0.143(6) -0.005(4) -0.046(4) -0.025(4)
N38 0.052(3) 0.041(3) 0.037(2) -0.004(2) -0.010(2) 0.003(2)
N39 0.054(3) 0.050(3) 0.056(3) 0.002(3) 0.003(3) 0.013(3)
N40 0.076(4) 0.095(5) 0.078(4) -0.026(3) -0.025(3) 0.004(3)
N41 0.041(3) 0.041(3) 0.055(3) 0.002(2) 0.016(2) 0.003(2)
N42 0.057(3) 0.045(3) 0.067(3) 0.004(3) 0.020(2) 0.012(3)
N43 0.112(5) 0.048(4) 0.114(5) 0.005(3) 0.054(4) 0.009(3)
N44 0.051(3) 0.044(3) 0.043(3) -0.002(2) 0.006(2) 0.002(2)
N45 0.059(3) 0.047(3) 0.045(3) -0.005(2) 0.017(2) -0.015(3)
N46 0.053(4) 0.073(4) 0.049(3) 0.009(3) 0.008(2) -0.009(3)
N47 0.093(5) 0.146(6) 0.087(4) -0.003(4) 0.003(3) -0.066(5)
N48 0.065(4) 0.055(3) 0.050(3) 0.007(2) 0.017(2) 0.007(3)
N49 0.071(4) 0.062(4) 0.059(4) 0.009(3) 0.020(3) -0.013(3)
N50 0.084(5) 0.122(6) 0.101(5) 0.057(4) 0.000(4) -0.014(4)
C1 0.044(4) 0.065(4) 0.064(4) 0.004(3) 0.009(3) 0.000(4)
C2 0.053(5) 0.093(6) 0.074(4) 0.018(4) 0.002(3) -0.006(4)
C3 0.069(5) 0.117(7) 0.060(4) -0.002(4) 0.001(3) -0.042(5)
C4 0.085(5) 0.060(5) 0.071(4) -0.015(3) 0.020(4) -0.013(4)
C5 0.051(4) 0.052(4) 0.047(3) -0.001(3) 0.014(3) -0.008(3)
C6 0.067(5) 0.052(5) 0.079(4) 0.007(3) 0.028(4) -0.006(4)
C7 0.109(6) 0.037(5) 0.212(9) -0.016(5) 0.048(6) 0.007(4)
C8 0.049(4) 0.063(4) 0.078(4) -0.005(3) 0.012(3) -0.005(3)
C9 0.039(4) 0.101(6) 0.137(7) -0.029(5) 0.016(4) -0.008(4)
C10 0.049(5) 0.157(9) 0.131(7) -0.028(6) -0.034(5) 0.009(5)
C11 0.053(5) 0.130(7) 0.091(5) -0.007(5) -0.025(4) 0.014(5)
C12 0.041(4) 0.059(4) 0.062(4) 0.006(3) -0.017(3) 0.008(3)
C13 0.062(4) 0.079(5) 0.043(3) 0.009(3) -0.008(3) -0.001(4)
C14 0.109(6) 0.203(9) 0.037(4) 0.002(5) -0.005(4) -0.005(6)
C15 0.039(3) 0.050(4) 0.047(3) -0.004(3) 0.003(2) -0.006(3)
C16 0.038(4) 0.061(4) 0.068(4) -0.011(3) 0.001(3) -0.002(3)
C17 0.045(4) 0.079(5) 0.063(4) -0.007(4) 0.003(3) 0.018(4)
C18 0.053(4) 0.048(4) 0.063(4) 0.000(3) 0.004(3) 0.011(3)
C19 0.045(4) 0.048(4) 0.040(3) -0.011(3) 0.003(2) 0.006(3)
C20 0.056(4) 0.038(4) 0.059(4) -0.008(3) 0.008(3) -0.007(3)
C21 0.071(5) 0.054(4) 0.101(5) 0.019(4) -0.002(4) -0.010(3)
C22 0.054(4) 0.083(5) 0.104(5) -0.023(4) -0.013(4) 0.024(4)
C23 0.056(5) 0.152(9) 0.150(8) -0.024(7) -0.033(5) 0.043(5)
C24 0.081(6) 0.156(9) 0.099(6) -0.033(6) -0.036(5) 0.000(6)
C25 0.066(5) 0.105(6) 0.063(4) -0.024(4) -0.007(4) -0.006(4)
C26 0.049(4) 0.064(4) 0.048(3) -0.009(3) -0.001(3) -0.012(3)
C27 0.067(5) 0.073(5) 0.054(4) -0.022(3) 0.014(3) -0.021(4)
C28 0.088(6) 0.176(9) 0.166(8) -0.125(7) 0.022(5) -0.008(6)
C29 0.072(4) 0.059(4) 0.048(3) -0.003(3) 0.004(3) 0.002(3)
C30 0.125(7) 0.062(5) 0.062(4) -0.013(4) -0.009(4) 0.003(5)
C31 0.108(7) 0.091(7) 0.108(6) -0.017(5) -0.059(5) 0.002(5)
C32 0.070(5) 0.074(5) 0.107(5) -0.014(4) -0.033(4) 0.008(4)
C33 0.055(4) 0.056(4) 0.048(3) 0.003(3) -0.004(3) 0.000(3)
C34 0.048(4) 0.062(5) 0.070(4) 0.009(3) 0.002(3) 0.012(3)
C35 0.054(4) 0.145(8) 0.120(6) -0.029(5) -0.021(4) 0.035(5)

loop_
_atom_type_symbol
_atom_type_description
_atom_type_scat_dispersion_real
_atom_type_scat_dispersion_imag
_atom_type_scat_source
C C 0.0033 0.0016 'International Tables Vol C Tables 4.2.6.8 and 6.1.1.4'
H H 0.0000 0.0000 'International Tables Vol C Tables 4.2.6.8 and 6.1.1.4'
N N 0.0061 0.0033 'International Tables Vol C Tables 4.2.6.8 and 6.1.1.4'
O O 0.0106 0.0060 'International Tables Vol C Tables 4.2.6.8 and 6.1.1.4'
Cd Cd -0.8075 1.2024 'International Tables Vol C Tables 4.2.6.8 and 6.1.1.4'

loop_
_geom_angle_atom_site_label_1
_geom_angle_atom_site_label_2
_geom_angle_atom_site_label_3
_geom_angle
_geom_angle_site_symmetry_1
_geom_angle_site_symmetry_3
N3 Cd1 N38 104.76(15) . 3_656
N3 Cd1 N1 96.25(14) . .
N38 Cd1 N1 104.98(16) 3_656 .
N3 Cd1 N2 95.68(15) . .
N38 Cd1 N2 97.52(15) 3_656 .
N1 Cd1 N2 150.84(15) . .
N3 Cd1 O2 163.28(14) . .
N38 Cd1 O2 84.29(13) 3_656 .
N1 Cd1 O2 94.85(13) . .
N2 Cd1 O2 68.89(13) . .
N3 Cd1 O1 86.66(14) . .
N38 Cd1 O1 167.47(13) 3_656 .
N1 Cd1 O1 68.01(15) . .
N2 Cd1 O1 86.26(14) . .
O2 Cd1 O1 85.96(12) . .
N9 Cd2 N6 94.62(14) . .
N9 Cd2 N17 94.91(14) . .
N6 Cd2 N17 170.29(15) . .
N9 Cd2 N3 91.70(15) . .
N6 Cd2 N3 92.76(15) . .
N17 Cd2 N3 88.81(14) . .
N9 Cd2 N20 93.78(14) . .
N6 Cd2 N20 97.08(14) . .
N17 Cd2 N20 80.44(13) . .
N3 Cd2 N20 168.31(14) . .
N9 Cd2 N14 171.12(14) . .
N6 Cd2 N14 78.11(13) . .
N17 Cd2 N14 92.23(13) . .
N3 Cd2 N14 93.73(14) . .
N20 Cd2 N14 82.19(13) . .
N9 Cd3 N23 103.70(15) . .
N9 Cd3 N12 110.96(14) . .
N23 Cd3 N12 100.51(15) . .
N9 Cd3 N13 91.16(15) . .
N23 Cd3 N13 94.64(15) . .
N12 Cd3 N13 149.01(15) . .
N9 Cd3 O3 87.50(14) . .
N23 Cd3 O3 167.43(14) . .
N12 Cd3 O3 69.67(14) . .
N13 Cd3 O3 90.76(14) . .
N9 Cd3 O4 149.68(14) . .
N23 Cd3 O4 98.12(14) . .
N12 Cd3 O4 85.00(13) . .
N13 Cd3 O4 66.09(14) . .
O3 Cd3 O4 73.74(13) . .
N32 Cd4 N17 165.20(14) . .
N32 Cd4 N23 96.26(14) . .
N17 Cd4 N23 86.35(14) . .
N32 Cd4 N29 97.12(15) . .
N17 Cd4 N29 95.97(15) . .
N23 Cd4 N29 107.41(15) . .
N32 Cd4 N26 79.24(13) . .
N17 Cd4 N26 94.18(13) . .
N23 Cd4 N26 163.61(14) . .
N29 Cd4 N26 88.85(14) . .
N32 Cd4 N20 88.16(13) . .
N17 Cd4 N20 77.31(13) . .
N23 Cd4 N20 88.93(13) . .
N29 Cd4 N20 162.06(13) . .
N26 Cd4 N20 75.26(12) . .
N26 Cd5 N26 180.0 . 3_656
N26 Cd5 N14 97.76(13) . .
N26 Cd5 N14 82.24(13) 3_656 .
N26 Cd5 N14 82.24(13) . 3_656
N26 Cd5 N14 97.76(13) 3_656 3_656
N14 Cd5 N14 180.00(13) . 3_656
N26 Cd5 N20 99.25(13) . 3_656
N26 Cd5 N20 80.75(13) 3_656 3_656
N14 Cd5 N20 96.47(13) . 3_656
N14 Cd5 N20 83.53(13) 3_656 3_656
N26 Cd5 N20 80.75(13) . .
N26 Cd5 N20 99.25(13) 3_656 .
N14 Cd5 N20 83.53(13) . .
N14 Cd5 N20 96.47(13) 3_656 .
N20 Cd5 N20 180.00(11) 3_656 .
N32 Cd6 N6 167.49(14) . 3_656
N32 Cd6 N38 101.18(14) . .
N6 Cd6 N38 89.74(15) 3_656 .
N32 Cd6 N41 89.67(15) . .
N6 Cd6 N41 94.46(15) 3_656 .
N38 Cd6 N41 100.00(15) . .
N32 Cd6 N26 79.16(13) . .
N6 Cd6 N26 88.72(14) 3_656 .
N38 Cd6 N26 165.16(13) . .
N41 Cd6 N26 94.84(14) . .
N32 Cd6 N14 97.22(14) . 3_656
N6 Cd6 N14 76.98(13) 3_656 3_656
N38 Cd6 N14 87.55(13) . 3_656
N41 Cd6 N14 168.65(13) . 3_656
N26 Cd6 N14 77.73(12) . 3_656
N35 Cd7 N29 93.20(16) . .
N35 Cd7 N41 113.55(16) . .
N29 Cd7 N41 98.24(16) . .
N35 Cd7 N44 148.64(16) . .
N29 Cd7 N44 103.93(14) . .
N41 Cd7 N44 90.07(15) . .
N35 Cd7 N45 75.49(15) . .
N29 Cd7 N45 166.89(15) . .
N41 Cd7 N45 92.45(15) . .
N44 Cd7 N45 83.54(14) . .
N35 Cd7 O5 86.82(15) . .
N29 Cd7 O5 91.16(14) . .
N41 Cd7 O5 156.84(14) . .
N44 Cd7 O5 67.06(14) . .
N45 Cd7 O5 81.76(14) . .
N45 Cd8 N51' 102.1(3) . .
N45 Cd8 N48 108.47(17) . .
N51' Cd8 N48 149.1(3) . .
N45 Cd8 N51 144.1(3) . .
N51' Cd8 N51 42.2(4) . .
N48 Cd8 N51 107.4(3) . .
N45 Cd8 N35 77.61(15) . .
N51' Cd8 N35 87.7(3) . .
N48 Cd8 N35 102.37(16) . .
N51 Cd8 N35 93.9(2) . .
N45 Cd8 N48 104.68(16) . 3_557
N51' Cd8 N48 90.7(3) . 3_557
N48 Cd8 N48 78.00(19) . 3_557
N51 Cd8 N48 83.6(2) . 3_557
N35 Cd8 N48 177.47(17) . 3_557
N45 Cd8 O6 76.5(2) . .
N51' Cd8 O6 27.2(3) . .
N48 Cd8 O6 166.6(2) . .
N51 Cd8 O6 68.8(3) . .
N35 Cd8 O6 90.8(2) . .
N48 Cd8 O6 88.7(2) 3_557 .
N45 Cd8 O6' 170.2(2) . .
N51' Cd8 O6' 71.2(4) . .
N48 Cd8 O6' 78.9(2) . .
N51 Cd8 O6' 29.1(3) . .
N35 Cd8 O6' 94.6(2) . .
N48 Cd8 O6' 83.0(2) 3_557 .
O6 Cd8 O6' 97.9(3) . .
C6 O1 Cd1 116.3(4) . .
C13 O2 Cd1 116.1(3) . .
C20 O3 Cd3 115.8(4) . .
C27 O4 Cd3 116.6(4) . .
C34 O5 Cd7 116.6(4) . .
C1 N1 C5 119.1(5) . .
C1 N1 Cd1 121.5(4) . .
C5 N1 Cd1 119.1(4) . .
C8 N2 C12 118.4(5) . .
C8 N2 Cd1 122.9(4) . .
C12 N2 Cd1 118.7(3) . .
N4 N3 Cd1 116.5(3) . .
N4 N3 Cd2 112.6(3) . .
Cd1 N3 Cd2 123.17(18) . .
N5 N4 N3 179.2(7) . .
N7 N6 Cd6 128.1(3) . 3_656
N7 N6 Cd2 121.8(3) . .
Cd6 N6 Cd2 105.80(17) 3_656 .
N8 N7 N6 178.5(7) . .
N10 N9 Cd3 118.1(3) . .
N10 N9 Cd2 117.3(3) . .
Cd3 N9 Cd2 118.33(18) . .
N11 N10 N9 178.0(7) . .
C15 N12 C19 117.8(4) . .
C15 N12 Cd3 123.4(4) . .
C19 N12 Cd3 118.8(3) . .
C22 N13 C26 118.4(5) . .
C22 N13 Cd3 120.2(4) . .
C26 N13 Cd3 121.1(4) . .
N15 N14 Cd5 121.4(3) . .
N15 N14 Cd2 113.4(3) . .
Cd5 N14 Cd2 96.73(13) . .
N15 N14 Cd6 122.4(3) . 3_656
Cd5 N14 Cd6 99.13(14) . 3_656
Cd2 N14 Cd6 98.78(14) . 3_656
N16 N15 N14 179.0(6) . .
N18 N17 Cd4 132.0(3) . .
N18 N17 Cd2 119.2(3) . .
Cd4 N17 Cd2 105.02(16) . .
N19 N18 N17 177.8(6) . .
N21 N20 Cd5 121.5(3) . .
N21 N20 Cd2 122.0(3) . .
Cd5 N20 Cd2 97.40(13) . .
N21 N20 Cd4 114.6(3) . .
Cd5 N20 Cd4 99.67(13) . .
Cd2 N20 Cd4 96.88(13) . .
N22 N21 N20 177.3(6) . .
N24 N23 Cd3 110.4(3) . .
N24 N23 Cd4 116.5(3) . .
Cd3 N23 Cd4 126.73(18) . .
N25 N24 N23 179.7(7) . .
N27 N26 Cd5 118.7(3) . .
N27 N26 Cd4 120.4(3) . .
Cd5 N26 Cd4 104.11(15) . .
N27 N26 Cd6 112.9(3) . .
Cd5 N26 Cd6 100.78(14) . .
Cd4 N26 Cd6 95.95(13) . .
N28 N27 N26 175.6(6) . .
N30 N29 Cd7 111.0(3) . .
N30 N29 Cd4 119.1(3) . .
Cd7 N29 Cd4 129.5(2) . .
N31 N30 N29 179.3(6) . .
N33 N32 Cd6 116.8(3) . .
N33 N32 Cd4 123.1(3) . .
Cd6 N32 Cd4 104.37(15) . .
N34 N33 N32 179.0(6) . .
N36 N35 Cd7 130.2(4) . .
N36 N35 Cd8 124.1(4) . .
Cd7 N35 Cd8 104.56(19) . .
N37 N36 N35 178.8(6) . .
N39 N38 Cd1 109.8(3) . 3_656
N39 N38 Cd6 115.3(3) . .
Cd1 N38 Cd6 128.53(17) 3_656 .
N40 N39 N38 178.5(6) . .
N42 N41 Cd7 109.8(3) . .
N42 N41 Cd6 118.0(3) . .
Cd7 N41 Cd6 132.3(2) . .
N43 N42 N41 178.1(6) . .
C29 N44 C33 117.9(5) . .
C29 N44 Cd7 123.4(4) . .
C33 N44 Cd7 117.2(3) . .
N46 N45 Cd8 132.1(3) . .
N46 N45 Cd7 124.3(3) . .
Cd8 N45 Cd7 102.00(18) . .
N47 N46 N45 176.8(7) . .
N49 N48 Cd8 128.0(4) . .
N49 N48 Cd8 113.8(4) . 3_557
Cd8 N48 Cd8 102.00(19) . 3_557
N50 N49 N48 177.9(7) . .
N1 C1 C2 123.2(6) . .
C3 C2 C1 117.5(7) . .
C2 C3 C4 120.6(7) . .
C3 C4 C5 118.6(7) . .
N1 C5 C4 120.9(6) . .
N1 C5 C6 117.0(5) . .
C4 C5 C6 122.1(6) . .
O1 C6 C5 118.5(6) . .
O1 C6 C7 120.7(6) . .
C5 C6 C7 120.8(6) . .
N2 C8 C9 121.6(6) . .
C10 C9 C8 119.4(6) . .
C9 C10 C11 118.9(7) . .
C10 C11 C12 120.3(7) . .
N2 C12 C11 121.2(6) . .
N2 C12 C13 114.8(4) . .
C11 C12 C13 124.0(6) . .
O2 C13 C12 120.5(5) . .
O2 C13 C14 121.0(6) . .
C12 C13 C14 118.5(5) . .
N12 C15 C16 123.0(5) . .
C17 C16 C15 119.1(5) . .
C16 C17 C18 120.1(6) . .
C17 C18 C19 117.9(6) . .
N12 C19 C18 122.1(5) . .
N12 C19 C20 114.7(5) . .
C18 C19 C20 123.1(5) . .
O3 C20 C21 122.7(5) . .
O3 C20 C19 120.4(5) . .
C21 C20 C19 116.8(5) . .
N13 C22 C23 120.9(6) . .
C24 C23 C22 120.3(7) . .
C23 C24 C25 118.2(7) . .
C24 C25 C26 120.9(6) . .
N13 C26 C25 121.2(5) . .
N13 C26 C27 113.8(5) . .
C25 C26 C27 124.8(6) . .
O4 C27 C26 120.1(5) . .
O4 C27 C28 120.2(6) . .
C26 C27 C28 119.7(6) . .
N44 C29 C30 122.2(6) . .
C31 C30 C29 119.6(6) . .
C30 C31 C32 118.1(7) . .
C31 C32 C33 119.9(7) . .
N44 C33 C32 122.1(6) . .
N44 C33 C34 115.5(5) . .
C32 C33 C34 122.4(6) . .
O5 C34 C33 120.1(5) . .
O5 C34 C35 120.7(6) . .
C33 C34 C35 119.2(6) . .
C36' O6 N51' 73.5(13) . .
C36' O6 C41 33.1(11) . .
N51' O6 C41 50.4(6) . .
C36' O6 Cd8 130.8(14) . .
N51' O6 Cd8 63.3(7) . .
C41 O6 Cd8 113.7(7) . .
C36 O6' N51 68.3(11) . .
C36 O6' C41' 26.9(12) . .
N51 O6' C41' 42.3(9) . .
C36 O6' Cd8 131.0(12) . .
N51 O6' Cd8 63.7(6) . .
C41' O6' Cd8 106.0(11) . .
C41' N51 C40' 72.0(15) . .
C41' N51 C36 42.9(11) . .
C40' N51 C36 114.7(14) . .
C41' N51 O6' 82.0(12) . .
C40' N51 O6' 153.7(14) . .
C36 N51 O6' 39.7(7) . .
C41' N51 C40 67.6(16) . .
C40' N51 C40 4.5(15) . .
C36 N51 C40 110.4(11) . .
O6' N51 C40 149.3(11) . .
C41' N51 N51' 123.1(16) . .
C40' N51 N51' 51.1(11) . .
C36 N51 N51' 165.8(12) . .
O6' N51 N51' 154.5(10) . .
C40 N51 N51' 55.5(8) . .
C41' N51 Cd8 169.1(15) . .
C40' N51 Cd8 118.9(12) . .
C36 N51 Cd8 126.2(10) . .
O6' N51 Cd8 87.2(7) . .
C40 N51 Cd8 123.4(8) . .
N51' N51 Cd8 67.9(5) . .
C41 N51' O6 76.3(9) . .
C41 N51' C36' 45.3(8) . .
O6 N51' C36' 36.3(7) . .
C41 N51' C40' 78.9(13) . .
O6 N51' C40' 151.4(14) . .
C36' N51' C40' 123.8(15) . .
C41 N51' C40 66.2(10) . .
O6 N51' C40 140.5(12) . .
C36' N51' C40 110.9(12) . .
C40' N51' C40 12.9(13) . .
C41 N51' N51 123.0(11) . .
O6 N51' N51 154.9(11) . .
C36' N51' N51 167.8(13) . .
C40' N51' N51 44.2(9) . .
C40 N51' N51 57.0(9) . .
C41 N51' Cd8 165.5(11) . .
O6 N51' Cd8 89.5(8) . .
C36' N51' Cd8 122.1(11) . .
C40' N51' Cd8 114.1(11) . .
C40 N51' Cd8 127.0(10) . .
N51 N51' Cd8 69.9(5) . .
O6' C36 C41' 126(2) . .
O6' C36 N51 72.0(11) . .
C41' C36 N51 55.6(16) . .
O6' C36 C37 152.7(17) . .
C41' C36 C37 78(2) . .
N51 C36 C37 133.4(15) . .
O6' C36 C42' 160.7(17) . .
C41' C36 C42' 73(2) . .
N51 C36 C42' 125.9(14) . .
C37 C36 C42' 17.0(11) . .
O6' C36 C40' 103.4(13) . .
C41' C36 C40' 24.2(17) . .
N51 C36 C40' 31.6(7) . .
C37 C36 C40' 101.8(12) . .
C42' C36 C40' 95.2(12) . .
O6 C36' C41 120.3(19) . .
O6 C36' N51' 70.2(13) . .
C41 C36' N51' 63.2(11) . .
O6 C36' C37' 153.2(19) . .
C41 C36' C37' 67.0(13) . .
N51' C36' C37' 128.5(14) . .
O6 C36' C42 149.8(17) . .
C41 C36' C42 53.6(13) . .
N51' C36' C42 116.4(13) . .
C37' C36' C42 14.6(9) . .
C38 C37 C36 113.0(14) . .
C38 C37 C41' 79.8(12) . .
C36 C37 C41' 33.9(8) . .
C42 C37' C38' 33(3) . .
C42 C37' C41 86(3) . .
C38' C37' C41 77.9(10) . .
C42 C37' C36' 119(4) . .
C38' C37' C36' 112.0(12) . .
C41 C37' C36' 35.1(6) . .
C42' C38 C37 19.5(13) . .
C42' C38 C39 122.6(15) . .
C37 C38 C39 121.1(12) . .
C42' C38 C41' 57.2(13) . .
C37 C38 C41' 53.0(10) . .
C39 C38 C41' 68.3(10) . .
C42 C38' C37' 16.3(15) . .
C42 C38' C39' 127(2) . .
C37' C38' C39' 124.5(14) . .
C42 C38' C41 56.1(14) . .
C37' C38' C41 51.5(8) . .
C39' C38' C41 73.2(10) . .
C39' C39 C40 68.6(15) . .
C39' C39 C38 157(2) . .
C40 C39 C38 117.9(14) . .
C39' C39 C40' 77.2(18) . .
C40 C39 C40' 8.9(13) . .
C38 C39 C40' 109.2(12) . .
C39' C39 C41' 115.7(19) . .
C40 C39 C41' 51.7(11) . .
C38 C39 C41' 66.2(10) . .
C40' C39 C41' 43.0(9) . .
C39 C39' C40 75.2(17) . .
C39 C39' C38' 160(2) . .
C40 C39' C38' 107.9(15) . .
C39 C39' C40' 73.8(17) . .
C40 C39' C40' 2.5(14) . .
C38' C39' C40' 109.9(13) . .
C39 C39' C41 117.8(19) . .
C40 C39' C41 47.5(10) . .
C38' C39' C41 60.6(9) . .
C40' C39' C41 49.7(9) . .
C39' C40 C39 36.2(9) . .
C39' C40 C41 91.9(14) . .
C39 C40 C41 123.8(15) . .
C39' C40 C41' 115.5(16) . .
C39 C40 C41' 82.9(13) . .
C41 C40 C41' 152.5(16) . .
C39' C40 N51' 135.6(16) . .
C39 C40 N51' 167.8(15) . .
C41 C40 N51' 45.0(7) . .
C41' C40 N51' 107.8(14) . .
C39' C40 N51 154.8(15) . .
C39 C40 N51 122.9(13) . .
C41 C40 N51 112.3(12) . .
C41' C40 N51 40.3(8) . .
N51' C40 N51 67.4(9) . .
N51 C40' C41' 49.1(12) . .
N51 C40' N51' 84.7(15) . .
C41' C40' N51' 134(2) . .
N51 C40' C41 130.1(17) . .
C41' C40' C41 178.5(19) . .
N51' C40' C41 45.5(8) . .
N51 C40' C39 127.4(17) . .
C41' C40' C39 78.5(13) . .
N51' C40' C39 147.6(18) . .
C41 C40' C39 102.1(14) . .
N51 C40' C39' 152.8(18) . .
C41' C40' C39' 104.5(16) . .
N51' C40' C39' 120.9(16) . .
C41 C40' C39' 76.4(11) . .
C39 C40' C39' 29.0(6) . .
N51 C40' C36 33.7(8) . .
C41' C40' C36 15.6(10) . .
N51' C40' C36 118.4(15) . .
C41 C40' C36 163.4(14) . .
C39 C40' C36 93.7(12) . .
C39' C40' C36 120.1(13) . .
C36' C41 N51' 71.4(12) . .
C36' C41 O6 26.7(10) . .
N51' C41 O6 53.4(7) . .
C36' C41 C37' 77.9(14) . .
N51' C41 C37' 146.5(13) . .
O6 C41 C37' 101.4(10) . .
C36' C41 C40 139.1(16) . .
N51' C41 C40 68.8(11) . .
O6 C41 C40 121.0(11) . .
C37' C41 C40 136.4(12) . .
C36' C41 C42 97.5(16) . .
N51' C41 C42 166.9(14) . .
O6 C41 C42 118.6(13) . .
C37' C41 C42 20.6(9) . .
C40 C41 C42 120.4(13) . .
C36' C41 C40' 126.4(16) . .
N51' C41 C40' 55.5(10) . .
O6 C41 C40' 107.6(11) . .
C37' C41 C40' 148.7(13) . .
C40 C41 C40' 13.4(11) . .
C42 C41 C40' 133.8(14) . .
C36' C41 C38' 127.1(16) . .
N51' C41 C38' 150.1(13) . .
O6 C41 C38' 152.0(11) . .
C37' C41 C38' 50.7(9) . .
C40 C41 C38' 86.5(10) . .
C42 C41 C38' 34.6(8) . .
C40' C41 C38' 99.7(11) . .
C36' C41 C39' 162.8(15) . .
N51' C41 C39' 108.6(11) . .
O6 C41 C39' 161.5(10) . .
C37' C41 C39' 96.7(10) . .
C40 C41 C39' 40.5(8) . .
C42 C41 C39' 79.9(10) . .
C40' C41 C39' 53.9(10) . .
C38' C41 C39' 46.1(6) . .
C36 C41' N51 81.5(17) . .
C36 C41' C40' 140(3) . .
N51 C41' C40' 58.9(15) . .
C36 C41' C40 153(3) . .
N51 C41' C40 72.1(18) . .
C40' C41' C40 13.2(13) . .
C36 C41' C37 68(2) . .
N51 C41' C37 150(2) . .
C40' C41' C37 151.1(19) . .
C40 C41' C37 138.0(16) . .
C36 C41' O6' 26.8(12) . .
N51 C41' O6' 55.7(10) . .
C40' C41' O6' 114.6(17) . .
C40 C41' O6' 127.7(18) . .
C37 C41' O6' 94.4(15) . .
C36 C41' C42' 76(2) . .
N51 C41' C42' 151(2) . .
C40' C41' C42' 139.4(18) . .
C40 C41' C42' 127.9(15) . .
C37 C41' C42' 17.6(11) . .
O6' C41' C42' 102.4(17) . .
C36 C41' C38 115(2) . .
N51 C41' C38 161(2) . .
C40' C41' C38 103.9(15) . .
C40 C41' C38 90.9(11) . .
C37 C41' C38 47.2(10) . .
O6' C41' C38 141.2(18) . .
C42' C41' C38 39.7(8) . .
C36 C41' C39 159(3) . .
N51 C41' C39 117(2) . .
C40' C41' C39 58.5(13) . .
C40 C41' C39 45.4(8) . .
C37 C41' C39 92.6(13) . .
O6' C41' C39 172.8(18) . .
C42' C41' C39 83.8(11) . .
C38 C41' C39 45.5(7) . .
C37' C42 C38' 131(4) . .
C37' C42 C41 74(3) . .
C38' C42 C41 89.3(18) . .
C37' C42 C36' 47(3) . .
C38' C42 C36' 114.6(19) . .
C41 C42 C36' 28.9(6) . .
C38 C42' C41' 83.1(14) . .
C38 C42' C36 114.1(16) . .
C41' C42' C36 31.6(8) . .

loop_
_geom_bond_atom_site_label_1
_geom_bond_atom_site_label_2
_geom_bond_distance
_geom_bond_site_symmetry_2
Cd1 N3 2.251(4) .
Cd1 N38 2.268(4) 3_656
Cd1 N1 2.281(4) .
Cd1 N2 2.303(4) .
Cd1 O2 2.443(3) .
Cd1 O1 2.475(4) .
Cd2 N9 2.298(4) .
Cd2 N6 2.327(4) .
Cd2 N17 2.333(4) .
Cd2 N3 2.339(4) .
Cd2 N20 2.374(4) .
Cd2 N14 2.404(4) .
Cd3 N9 2.260(4) .
Cd3 N23 2.268(4) .
Cd3 N12 2.292(4) .
Cd3 N13 2.347(4) .
Cd3 O3 2.437(4) .
Cd3 O4 2.503(4) .
Cd4 N32 2.292(4) .
Cd4 N17 2.311(4) .
Cd4 N23 2.327(4) .
Cd4 N29 2.329(4) .
Cd4 N26 2.427(4) .
Cd4 N20 2.547(4) .
Cd5 N26 2.330(4) .
Cd5 N26 2.330(4) 3_656
Cd5 N14 2.355(4) .
Cd5 N14 2.355(4) 3_656
Cd5 N20 2.360(4) 3_656
Cd5 N20 2.360(4) .
Cd6 N32 2.283(4) .
Cd6 N6 2.314(4) 3_656
Cd6 N38 2.316(4) .
Cd6 N41 2.347(4) .
Cd6 N26 2.439(4) .
Cd6 N14 2.472(4) 3_656
Cd7 N35 2.265(4) .
Cd7 N29 2.298(4) .
Cd7 N41 2.299(4) .
Cd7 N44 2.374(4) .
Cd7 N45 2.404(4) .
Cd7 O5 2.454(4) .
Cd8 N45 2.252(4) .
Cd8 N51' 2.269(11) .
Cd8 N48 2.293(5) .
Cd8 N51 2.301(9) .
Cd8 N35 2.311(4) .
Cd8 N48 2.373(4) 3_557
Cd8 O6 2.539(8) .
Cd8 O6' 2.564(10) .
O1 C6 1.216(7) .
O2 C13 1.204(6) .
O3 C20 1.191(6) .
O4 C27 1.193(6) .
O5 C34 1.212(6) .
N1 C1 1.304(6) .
N1 C5 1.349(6) .
N2 C8 1.317(6) .
N2 C12 1.357(6) .
N3 N4 1.208(6) .
N4 N5 1.155(6) .
N6 N7 1.192(6) .
N6 Cd6 2.314(4) 3_656
N7 N8 1.131(6) .
N9 N10 1.198(6) .
N10 N11 1.139(6) .
N12 C15 1.334(6) .
N12 C19 1.337(6) .
N13 C22 1.321(7) .
N13 C26 1.338(6) .
N14 N15 1.211(5) .
N14 Cd6 2.472(4) 3_656
N15 N16 1.139(6) .
N17 N18 1.209(5) .
N18 N19 1.137(5) .
N20 N21 1.210(5) .
N21 N22 1.132(6) .
N23 N24 1.204(5) .
N24 N25 1.154(6) .
N26 N27 1.217(5) .
N27 N28 1.119(6) .
N29 N30 1.210(6) .
N30 N31 1.159(6) .
N32 N33 1.217(5) .
N33 N34 1.136(6) .
N35 N36 1.194(6) .
N36 N37 1.146(6) .
N38 N39 1.222(5) .
N38 Cd1 2.268(4) 3_656
N39 N40 1.160(6) .
N41 N42 1.204(6) .
N42 N43 1.150(6) .
N44 C29 1.305(6) .
N44 C33 1.334(6) .
N45 N46 1.191(6) .
N46 N47 1.143(6) .
N48 N49 1.189(6) .
N48 Cd8 2.373(4) 3_557
N49 N50 1.151(7) .
C1 C2 1.382(8) .
C2 C3 1.360(9) .
C3 C4 1.363(9) .
C4 C5 1.381(8) .
C5 C6 1.467(8) .
C6 C7 1.479(8) .
C8 C9 1.394(8) .
C9 C10 1.348(9) .
C10 C11 1.353(9) .
C11 C12 1.361(7) .
C12 C13 1.496(7) .
C13 C14 1.508(7) .
C15 C16 1.356(7) .
C16 C17 1.345(7) .
C17 C18 1.374(7) .
C18 C19 1.381(7) .
C19 C20 1.531(7) .
C20 C21 1.498(7) .
C22 C23 1.415(8) .
C23 C24 1.338(9) .
C24 C25 1.340(9) .
C25 C26 1.388(7) .
C26 C27 1.489(8) .
C27 C28 1.491(8) .
C29 C30 1.391(8) .
C30 C31 1.348(9) .
C31 C32 1.355(9) .
C32 C33 1.369(8) .
C33 C34 1.481(8) .
C34 C35 1.525(7) .
O6 C36' 0.730(13) .
O6 N51' 1.160(12) .
O6 C41 1.404(12) .
O6' C36 0.838(12) .
O6' N51 1.249(12) .
O6' C41' 1.496(16) .
N51 C41' 1.02(2) .
N51 C40' 1.152(18) .
N51 C36 1.219(13) .
N51 C40 1.50(2) .
N51 N51' 1.645(14) .
N51' C41 1.113(13) .
N51' C36' 1.182(14) .
N51' C40' 1.286(19) .
N51' C40 1.47(2) .
C36 C41' 0.839(18) .
C36 C37 1.40(2) .
C36 C42' 1.55(2) .
C36 C40' 2.00(2) .
C36' C41 0.887(13) .
C36' C37' 1.509(19) .
C36' C42 1.82(2) .
C37 C38 1.35(2) .
C37 C41' 1.47(3) .
C37' C42 0.52(2) .
C37' C38' 1.41(2) .
C37' C41 1.421(19) .
C38 C42' 1.16(2) .
C38 C39 1.410(16) .
C38 C41' 1.81(2) .
C38' C42 1.008(19) .
C38' C39' 1.470(19) .
C38' C41 1.776(18) .
C39 C39' 0.806(16) .
C39 C40 1.318(19) .
C39 C40' 1.60(2) .
C39 C41' 1.84(2) .
C39' C40 1.269(18) .
C39' C40' 1.62(2) .
C39' C41 1.952(18) .
C40 C41 1.440(18) .
C40 C41' 1.45(3) .
C40' C41' 1.28(3) .
C40' C41 1.53(2) .
C41 C42 1.47(2) .
C41' C42' 1.53(3) .
O7 C43 1.407(11) .
